data_6000194
loop_
_publ_author_name
'Dinnebier, Robert E.'
'Dollase, Wayne A.'
'Helluy, Xavier'
'K\"ummerlen, J\"org'
'Sebald, Angelika'
'Schmidt, Martin U.'
'Pagola, Silvina'
'Stephens, Peter W.'
'van Smaalen, Sander'

_publ_section_title
;
 Order--disorder phenomena determined by high-resolution powder
 diffraction: the structures of tetrakis(trimethylsilyl)methane
 C[Si(CH~3~)~3~]~4~ and tetrakis(trimethylsilyl)silane
 Si[Si(CH~3~)~3~]~4~
;
_journal_issue 6
_journal_name_full 'Acta Crystallographica Section B'
_journal_page_first 1014
_journal_page_last 1029
_journal_paper_doi 10.1107/S0108768199006126
_journal_volume 55
_journal_year 1999
_chemical_formula_iupac Si(Si(CH3)3)4
_chemical_formula_sum 'C12 H36 Si5'
_chemical_formula_weight 320.87
_space_group_name_H-M_alt 'F m -3 m'
_symmetry_cell_setting cubic
_symmetry_space_group_name_Hall '-F 4 2 3'
_symmetry_space_group_name_H-M 'F m -3 m'
_cell_angle_alpha 90.0
_cell_angle_beta 90.0
_cell_angle_gamma 90.0
_cell_formula_units_Z 4
_cell_length_a 13.52180(10)
_cell_length_b 13.52180(10)
_cell_length_c 13.52180(10)
_cell_measurement_temperature 295
_cell_volume 2472.31(3)
_diffrn_radiation_type synchrotron
_diffrn_radiation_wavelength 1.14946(2)
_exptl_crystal_density_diffrn .862
_cod_data_source_file se0261.cif
_cod_data_source_block TSi295
_cod_original_cell_volume 2472.30(10)
_cod_original_sg_symbol_H-M Fm-3m
_cod_database_code 6000194

loop_
_atom_site_label
_atom_site_fract_x
_atom_site_fract_y
_atom_site_fract_z
_atom_site_U_iso_or_equiv
_atom_site_occupancy
Si .0 .0 .0 .203(13) 1
Si(1) .028(2) .0860(10) .1540(10) .203(13) 1
C(1) .072(3) .130(3) .228(4) .203(13) 1.25(5)
C(2) .113(3) .168(2) .168(2) .203(13) 1.25(5)
C(3) .0380(10) .0380(10) .256(2) .203(13) 1.25(5)
